data_7155992
loop_
_publ_author_name
'Osorio-Nieto, Urbano'
'V\'azquez-Amaya, Laura Y'
'H\"opfl, Herbert'
'Quintero, Leticia'
'Sartillo-Piscil, Fernando'

_publ_section_title
;
 The direct and highly diastereoselective synthesis of
 3,4-epoxy-2-piperidones. Application to the total synthesis and absolute
 configurational assignment of 3\a,4\a-epoxy-5\b-pipermethystine.
;
_journal_issue 1
_journal_name_full 'Organic &amp; biomolecular chemistry'
_journal_page_first 77
_journal_page_last 88
_journal_paper_doi 10.1039/c7ob02700a
_journal_volume 16
_journal_year 2017
_chemical_absolute_configuration syn
_chemical_formula_moiety 'C17 H19 N O5'
_chemical_formula_sum 'C17 H19 N O5'
_chemical_formula_weight 317.33
_space_group_crystal_system monoclinic
_space_group_IT_number 4
_space_group_name_Hall 'P 2yb'
_space_group_name_H-M_alt 'P 1 21 1'
_symmetry_space_group_name_Hall 'P 2yb'
_symmetry_space_group_name_H-M 'P 1 21 1'
_atom_sites_solution_hydrogens geom
_atom_sites_solution_primary direct
_audit_creation_date 2016-08-16
_audit_creation_method
;
Olex2 1.2
(compiled 2015.01.26 svn.r3150 for OlexSys, GUI svn.r4998)
;
_audit_update_record
;
2017-09-27 deposited with the CCDC.
2017-11-21 downloaded from the CCDC.
;
_cell_angle_alpha 90
_cell_angle_beta 93.7727(16)
_cell_angle_gamma 90
_cell_formula_units_Z 2
_cell_length_a 9.66134(17)
_cell_length_b 5.45597(10)
_cell_length_c 14.8724(2)
_cell_measurement_reflns_used 4618
_cell_measurement_temperature 291.84(10)
_cell_measurement_theta_max 72.5220
_cell_measurement_theta_min 5.3070
_cell_volume 782.25(2)
_computing_cell_refinement
;
CrysAlisPro, Agilent Technologies,
Version 1.171.37.35 (release 13-08-2014 CrysAlis171 .NET)
(compiled Aug 13 2014,18:06:01)
;
_computing_data_collection
;
CrysAlisPro, Agilent Technologies,
Version 1.171.37.35 (release 13-08-2014 CrysAlis171 .NET)
(compiled Aug 13 2014,18:06:01)
;
_computing_data_reduction
;
CrysAlisPro, Agilent Technologies,
Version 1.171.37.35 (release 13-08-2014 CrysAlis171 .NET)
(compiled Aug 13 2014,18:06:01)
;
_computing_molecular_graphics 'Olex2 (Dolomanov et al., 2009)'
_computing_publication_material 'Olex2 (Dolomanov et al., 2009)'
_computing_structure_refinement 'ShelXL (Sheldrick, 2008)'
_computing_structure_solution 'ShelXT (Sheldrick, 2015)'
_diffrn_ambient_environment air
_diffrn_ambient_temperature 291.84(10)
_diffrn_detector 'CCD plate'
_diffrn_detector_area_resol_mean 8.0769
_diffrn_detector_type EosS2
_diffrn_measured_fraction_theta_full 0.993
_diffrn_measured_fraction_theta_max 0.977
_diffrn_measurement_details
;
#__ type_ start__ end____ width___ exp.time_
  1 omega  -29.00   49.00   1.0000    1.0000
omega____ theta____ kappa____ phi______ frames
    -       36.8926  -57.0000    0.0000 78

#__ type_ start__ end____ width___ exp.time_
  2 omega   16.00   42.00   1.0000    1.0000
omega____ theta____ kappa____ phi______ frames
    -       36.8926  -99.0000  -60.0000 26

#__ type_ start__ end____ width___ exp.time_
  3 omega   45.00   73.00   1.0000    1.0000
omega____ theta____ kappa____ phi______ frames
    -       36.8926  -99.0000  -30.0000 28

#__ type_ start__ end____ width___ exp.time_
  4 omega    1.00   40.00   1.0000    1.0000
omega____ theta____ kappa____ phi______ frames
    -       36.8926  -99.0000  -30.0000 39

#__ type_ start__ end____ width___ exp.time_
  5 omega  -32.00   50.00   1.0000    1.0000
omega____ theta____ kappa____ phi______ frames
    -       36.8926  -38.0000 -150.0000 82

#__ type_ start__ end____ width___ exp.time_
  6 omega   48.00   74.00   1.0000    1.0000
omega____ theta____ kappa____ phi______ frames
    -       36.8926   19.0000 -180.0000 26

#__ type_ start__ end____ width___ exp.time_
  7 omega   90.00  115.00   1.0000    1.0000
omega____ theta____ kappa____ phi______ frames
    -      108.0000   30.0000 -180.0000 25

#__ type_ start__ end____ width___ exp.time_
  8 omega   92.00  176.00   1.0000    1.0000
omega____ theta____ kappa____ phi______ frames
    -      108.0000   45.0000 -180.0000 84

#__ type_ start__ end____ width___ exp.time_
  9 omega   83.00  109.00   1.0000    1.0000
omega____ theta____ kappa____ phi______ frames
    -      108.0000   77.0000   60.0000 26

#__ type_ start__ end____ width___ exp.time_
 10 omega  127.00  173.00   1.0000    1.0000
omega____ theta____ kappa____ phi______ frames
    -      108.0000   77.0000   90.0000 46

#__ type_ start__ end____ width___ exp.time_
 11 omega  148.00  173.00   1.0000    1.0000
omega____ theta____ kappa____ phi______ frames
    -      108.0000   61.0000  150.0000 25

#__ type_ start__ end____ width___ exp.time_
 12 omega  132.00  171.00   1.0000    1.0000
omega____ theta____ kappa____ phi______ frames
    -      108.0000   77.0000   60.0000 39

#__ type_ start__ end____ width___ exp.time_
 13 omega  127.00  173.00   1.0000    1.0000
omega____ theta____ kappa____ phi______ frames
    -      108.0000   77.0000  120.0000 46

#__ type_ start__ end____ width___ exp.time_
 14 omega   99.00  125.00   1.0000    1.0000
omega____ theta____ kappa____ phi______ frames
    -      108.0000   45.0000   90.0000 26

#__ type_ start__ end____ width___ exp.time_
 15 omega   92.00  118.00   1.0000    1.0000
omega____ theta____ kappa____ phi______ frames
    -      108.0000   45.0000  150.0000 26

#__ type_ start__ end____ width___ exp.time_
 16 omega   90.00  116.00   1.0000    1.0000
omega____ theta____ kappa____ phi______ frames
    -      108.0000   30.0000  150.0000 26

#__ type_ start__ end____ width___ exp.time_
 17 omega   91.00  118.00   1.0000    1.0000
omega____ theta____ kappa____ phi______ frames
    -      108.0000   61.0000  150.0000 27

#__ type_ start__ end____ width___ exp.time_
 18 omega   93.00  119.00   1.0000    1.0000
omega____ theta____ kappa____ phi______ frames
    -      108.0000   61.0000  120.0000 26

#__ type_ start__ end____ width___ exp.time_
 19 omega   90.00  116.00   1.0000    1.0000
omega____ theta____ kappa____ phi______ frames
    -      108.0000   30.0000   90.0000 26

#__ type_ start__ end____ width___ exp.time_
 20 omega   92.00  118.00   1.0000    1.0000
omega____ theta____ kappa____ phi______ frames
    -      108.0000   45.0000  120.0000 26

#__ type_ start__ end____ width___ exp.time_
 21 omega   91.00  118.00   1.0000    1.0000
omega____ theta____ kappa____ phi______ frames
    -      108.0000   77.0000  150.0000 27

#__ type_ start__ end____ width___ exp.time_
 22 omega   87.00  113.00   1.0000    1.0000
omega____ theta____ kappa____ phi______ frames
    -      108.0000   77.0000  120.0000 26

#__ type_ start__ end____ width___ exp.time_
 23 omega   85.00  110.00   1.0000    1.0000
omega____ theta____ kappa____ phi______ frames
    -      108.0000   77.0000   90.0000 25

#__ type_ start__ end____ width___ exp.time_
 24 omega   92.00  118.00   1.0000    1.0000
omega____ theta____ kappa____ phi______ frames
    -      108.0000   30.0000  120.0000 26

#__ type_ start__ end____ width___ exp.time_
 25 omega   79.00  107.00   1.0000    1.0000
omega____ theta____ kappa____ phi______ frames
    -      108.0000   15.0000   90.0000 28

#__ type_ start__ end____ width___ exp.time_
 26 omega   57.00   92.00   1.0000    1.0000
omega____ theta____ kappa____ phi______ frames
    -      108.0000  -45.0000  150.0000 35

#__ type_ start__ end____ width___ exp.time_
 27 omega   44.00   70.00   1.0000    1.0000
omega____ theta____ kappa____ phi______ frames
    -      108.0000  -95.0000  150.0000 26

#__ type_ start__ end____ width___ exp.time_
 28 omega   44.00  110.00   1.0000    1.0000
omega____ theta____ kappa____ phi______ frames
    -      108.0000 -111.0000   60.0000 66

#__ type_ start__ end____ width___ exp.time_
 29 omega   39.00   64.00   1.0000    1.0000
omega____ theta____ kappa____ phi______ frames
    -      108.0000  -30.0000    0.0000 25

#__ type_ start__ end____ width___ exp.time_
 30 omega   51.00  132.00   1.0000    1.0000
omega____ theta____ kappa____ phi______ frames
    -      108.0000  -77.0000 -120.0000 81

#__ type_ start__ end____ width___ exp.time_
 31 omega   46.00  108.00   1.0000    1.0000
omega____ theta____ kappa____ phi______ frames
    -      108.0000  -95.0000 -180.0000 62

#__ type_ start__ end____ width___ exp.time_
 32 omega   46.00   81.00   1.0000    1.0000
omega____ theta____ kappa____ phi______ frames
    -      108.0000  -30.0000 -180.0000 35

#__ type_ start__ end____ width___ exp.time_
 33 omega    8.00   74.00   1.0000    1.0000
omega____ theta____ kappa____ phi______ frames
    -       36.8926  -99.0000 -180.0000 66

#__ type_ start__ end____ width___ exp.time_
 34 omega   23.00  102.00   1.0000    1.0000
omega____ theta____ kappa____ phi______ frames
    -       36.8926   57.0000  120.0000 79

#__ type_ start__ end____ width___ exp.time_
 35 omega   53.00  101.00   1.0000    1.0000
omega____ theta____ kappa____ phi______ frames
    -       36.8926   77.0000  150.0000 48

#__ type_ start__ end____ width___ exp.time_
 36 omega   25.00   50.00   1.0000    1.0000
omega____ theta____ kappa____ phi______ frames
    -       36.8926   77.0000  150.0000 25
;
_diffrn_measurement_device 'four-circle diffractometer'
_diffrn_measurement_device_type 'SuperNova, Dual, Cu at zero, EosS2'
_diffrn_measurement_method '\w scans'
_diffrn_orient_matrix_UB_11 -0.0715333000
_diffrn_orient_matrix_UB_12 -0.0843178000
_diffrn_orient_matrix_UB_13 -0.0903528000
_diffrn_orient_matrix_UB_21 -0.1328415000
_diffrn_orient_matrix_UB_22 0.1374627000
_diffrn_orient_matrix_UB_23 0.0221899000
_diffrn_orient_matrix_UB_31 0.0527699000
_diffrn_orient_matrix_UB_32 0.2317705000
_diffrn_orient_matrix_UB_33 -0.0460010000
_diffrn_radiation_monochromator mirror
_diffrn_radiation_probe x-ray
_diffrn_radiation_type CuK\a
_diffrn_radiation_wavelength 1.54184
_diffrn_reflns_av_R_equivalents 0.0137
_diffrn_reflns_av_unetI/netI 0.0174
_diffrn_reflns_Laue_measured_fraction_full 0.993
_diffrn_reflns_Laue_measured_fraction_max 0.977
_diffrn_reflns_limit_h_max 11
_diffrn_reflns_limit_h_min -10
_diffrn_reflns_limit_k_max 6
_diffrn_reflns_limit_k_min -6
_diffrn_reflns_limit_l_max 14
_diffrn_reflns_limit_l_min -18
_diffrn_reflns_number 5564
_diffrn_reflns_point_group_measured_fraction_full 0.962
_diffrn_reflns_point_group_measured_fraction_max 0.938
_diffrn_reflns_theta_full 67.684
_diffrn_reflns_theta_max 72.629
_diffrn_reflns_theta_min 4.587
_diffrn_source 'sealed X-ray tube'
_diffrn_source_type 'SuperNova (Cu) X-ray Source'
_exptl_absorpt_coefficient_mu 0.827
_exptl_absorpt_correction_T_max 1.00000
_exptl_absorpt_correction_T_min 0.76488
_exptl_absorpt_correction_type multi-scan
_exptl_absorpt_process_details
;
CrysAlisPro, Agilent Technologies,
Version 1.171.37.35 (release 13-08-2014 CrysAlis171 .NET)
(compiled Aug 13 2014,18:06:01)
Empirical absorption correction using spherical harmonics,
 implemented in SCALE3 ABSPACK scaling algorithm.
Empirical absorption correction using spherical harmonics,
 implemented in SCALE3 ABSPACK scaling algorithm.
;
_exptl_crystal_colour colourless
_exptl_crystal_colour_primary colourless
_exptl_crystal_density_diffrn 1.347
_exptl_crystal_description prism
_exptl_crystal_F_000 336
_exptl_crystal_size_max 0.5
_exptl_crystal_size_mid 0.4
_exptl_crystal_size_min 0.4
_refine_diff_density_max 0.141
_refine_diff_density_min -0.146
_refine_diff_density_rms 0.030
_refine_ls_abs_structure_details
;
 Flack x determined using 1174 quotients [(I+)-(I-)]/[(I+)+(I-)]
 (Parsons, Flack and Wagner, Acta Cryst. B69 (2013) 249-259).
;
_refine_ls_abs_structure_Flack -0.03(9)
_refine_ls_extinction_method none
_refine_ls_goodness_of_fit_ref 1.049
_refine_ls_hydrogen_treatment constr
_refine_ls_matrix_type full
_refine_ls_number_parameters 210
_refine_ls_number_reflns 2925
_refine_ls_number_restraints 1
_refine_ls_restrained_S_all 1.049
_refine_ls_R_factor_all 0.0336
_refine_ls_R_factor_gt 0.0332
_refine_ls_shift/su_max 0.001
_refine_ls_shift/su_mean 0.000
_refine_ls_structure_factor_coef Fsqd
_refine_ls_weighting_details 'w=1/[\s^2^(Fo^2^)+(0.0546P)^2^+0.0855P] where P=(Fo^2^+2Fc^2^)/3'
_refine_ls_weighting_scheme calc
_refine_ls_wR_factor_gt 0.0899
_refine_ls_wR_factor_ref 0.0904
_reflns_Friedel_coverage 0.730
_reflns_Friedel_fraction_full 0.922
_reflns_Friedel_fraction_max 0.890
_reflns_number_gt 2875
_reflns_number_total 2925
_reflns_threshold_expression 'I > 2\s(I)'
_cod_data_source_file c7ob02700a2.cif
_cod_data_source_block fsarein
_cod_depositor_comments 'Adding full bibliography for 7155991--7155993.cif.'
_cod_database_code 7155992
_chemical_oxdiff_formula 'C H N O'
_shelx_space_group_comment
;
The symmetry employed for this shelxl refinement is uniquely defined
by the following loop, which should always be used as a source of
symmetry information in preference to the above space-group names.
They are only intended as comments.
;
_reflns_odcompleteness_completeness 99.30
_reflns_odcompleteness_iscentric 1
_reflns_odcompleteness_theta 66.97
_olex2_refinement_description
;
1. Fixed Uiso
 At 1.2 times of:
  All C(H) groups, All C(H,H) groups
 At 1.5 times of:
  All C(H,H,H) groups
2.a Ternary CH refined with riding coordinates:
 C2(H2), C3(H3), C4(H4), C5(H5), C6(H6), C7(H7)
2.b Secondary CH2 refined with riding coordinates:
 C11(H11A,H11B)
2.c Aromatic/amide H refined with riding coordinates:
 C13(H13), C14(H14), C15(H15), C16(H16), C17(H17)
2.d Idealised Me refined as rotating group:
 C9(H9A,H9B,H9C), C10(H10A,H10B,H10C)
;
_shelx_shelxl_version_number 2014/7
_olex2_submission_special_instructions 'No special instructions were received'

loop_
_space_group_symop_operation_xyz
'x, y, z'
'-x, y+1/2, -z'

loop_
_atom_site_label
_atom_site_type_symbol
_atom_site_fract_x
_atom_site_fract_y
_atom_site_fract_z
_atom_site_U_iso_or_equiv
_atom_site_adp_type
_atom_site_occupancy
_atom_site_site_symmetry_order
_atom_site_calc_flag
_atom_site_refinement_flags_posn
C1 C 0.6620(2) 0.1235(4) 0.68746(14) 0.0411(4) Uani 1 1 d .
C2 C 0.6233(2) 0.2022(5) 0.59206(15) 0.0483(5) Uani 1 1 d .
H2 H 0.5687 0.0840 0.5550 0.058 Uiso 1 1 calc R
C3 C 0.7106(2) 0.3680(5) 0.54302(14) 0.0498(5) Uani 1 1 d .
H3 H 0.7116 0.3478 0.4776 0.060 Uiso 1 1 calc R
C4 C 0.8426(2) 0.4375(4) 0.59379(12) 0.0420(5) Uani 1 1 d .
H4 H 0.9129 0.3112 0.5857 0.050 Uiso 1 1 calc R
C5 C 0.81989(18) 0.4658(4) 0.69371(12) 0.0352(4) Uani 1 1 d .
H5 H 0.7488 0.5918 0.6996 0.042 Uiso 1 1 calc R
C6 C 0.9580(2) 0.5734(4) 0.72775(13) 0.0392(4) Uani 1 1 d .
H6 H 0.9528 0.6662 0.7838 0.047 Uiso 1 1 calc R
C7 C 0.9917(2) 0.7359(4) 0.64686(16) 0.0465(5) Uani 1 1 d .
H7 H 0.9850 0.9103 0.6618 0.056 Uiso 1 1 calc R
C8 C 1.1840(2) 0.5031(4) 0.69355(15) 0.0455(5) Uani 1 1 d .
C9 C 1.2722(3) 0.6410(8) 0.7639(2) 0.0875(12) Uani 1 1 d .
H9A H 1.3075 0.5291 0.8097 0.131 Uiso 1 1 calc GR
H9B H 1.2171 0.7642 0.7907 0.131 Uiso 1 1 calc GR
H9C H 1.3482 0.7175 0.7363 0.131 Uiso 1 1 calc GR
C10 C 1.2588(3) 0.3071(6) 0.6459(3) 0.0799(10) Uani 1 1 d .
H10A H 1.3343 0.3786 0.6162 0.120 Uiso 1 1 calc GR
H10B H 1.1959 0.2296 0.6020 0.120 Uiso 1 1 calc GR
H10C H 1.2942 0.1874 0.6888 0.120 Uiso 1 1 calc GR
C11 C 0.8054(2) 0.1853(4) 0.82742(13) 0.0423(4) Uani 1 1 d .
H11A H 0.9053 0.1683 0.8365 0.051 Uiso 1 1 calc R
H11B H 0.7644 0.0290 0.8418 0.051 Uiso 1 1 calc R
C12 C 0.7576(2) 0.3763(4) 0.89169(12) 0.0409(5) Uani 1 1 d .
C13 C 0.6379(2) 0.5128(5) 0.87329(15) 0.0492(5) Uani 1 1 d .
H13 H 0.5853 0.4866 0.8195 0.059 Uiso 1 1 calc R
C14 C 0.5951(3) 0.6862(6) 0.93294(18) 0.0637(7) Uani 1 1 d .
H14 H 0.5148 0.7762 0.9189 0.076 Uiso 1 1 calc R
C15 C 0.6701(3) 0.7259(7) 1.0123(2) 0.0741(8) Uani 1 1 d .
H15 H 0.6410 0.8424 1.0526 0.089 Uiso 1 1 calc R
C16 C 0.7890(4) 0.5936(8) 1.03271(19) 0.0834(10) Uani 1 1 d .
H16 H 0.8402 0.6213 1.0869 0.100 Uiso 1 1 calc R
C17 C 0.8335(3) 0.4186(7) 0.97303(15) 0.0651(7) Uani 1 1 d .
H17 H 0.9140 0.3297 0.9875 0.078 Uiso 1 1 calc R
N1 N 0.77007(16) 0.2404(3) 0.73237(10) 0.0364(4) Uani 1 1 d .
O1 O 0.59858(18) -0.0459(3) 0.71959(12) 0.0599(5) Uani 1 1 d .
O2 O 0.58536(15) 0.4570(4) 0.57883(10) 0.0534(4) Uani 1 1 d .
O3 O 0.89762(17) 0.6736(4) 0.57333(11) 0.0568(5) Uani 1 1 d .
O4 O 1.06588(14) 0.3960(3) 0.73217(10) 0.0430(3) Uani 1 1 d .
O5 O 1.12730(16) 0.6730(4) 0.62896(11) 0.0573(5) Uani 1 1 d .

loop_
_atom_site_aniso_label
_atom_site_aniso_U_11
_atom_site_aniso_U_22
_atom_site_aniso_U_33
_atom_site_aniso_U_23
_atom_site_aniso_U_13
_atom_site_aniso_U_12
C1 0.0350(9) 0.0394(11) 0.0495(10) -0.0042(8) 0.0081(8) 0.0011(8)
C2 0.0397(10) 0.0579(13) 0.0469(10) -0.0107(10) -0.0013(8) 0.0021(10)
C3 0.0401(10) 0.0732(16) 0.0363(9) 0.0007(10) 0.0030(8) 0.0069(10)
C4 0.0376(9) 0.0543(13) 0.0344(9) 0.0059(8) 0.0052(7) 0.0040(9)
C5 0.0318(8) 0.0372(10) 0.0371(9) 0.0025(8) 0.0059(7) 0.0032(8)
C6 0.0372(10) 0.0383(10) 0.0426(10) -0.0007(8) 0.0075(8) -0.0010(8)
C7 0.0385(10) 0.0409(11) 0.0606(12) 0.0121(10) 0.0070(9) 0.0018(9)
C8 0.0332(9) 0.0500(12) 0.0534(11) 0.0142(10) 0.0035(8) -0.0039(8)
C9 0.0722(19) 0.113(3) 0.0745(18) 0.016(2) -0.0167(15) -0.044(2)
C10 0.0564(16) 0.0656(18) 0.122(3) 0.0084(18) 0.0384(17) 0.0100(14)
C11 0.0393(10) 0.0470(12) 0.0408(9) 0.0095(9) 0.0046(7) 0.0032(9)
C12 0.0390(10) 0.0512(12) 0.0332(9) 0.0061(8) 0.0070(7) -0.0064(9)
C13 0.0428(11) 0.0622(15) 0.0432(10) -0.0039(10) 0.0065(8) 0.0026(10)
C14 0.0573(14) 0.0742(19) 0.0613(14) -0.0124(14) 0.0160(11) 0.0060(14)
C15 0.0725(18) 0.090(2) 0.0620(15) -0.0296(16) 0.0186(13) -0.0081(17)
C16 0.080(2) 0.122(3) 0.0477(13) -0.0258(17) -0.0033(13) -0.013(2)
C17 0.0526(13) 0.095(2) 0.0462(12) -0.0031(14) -0.0057(10) 0.0006(14)
N1 0.0359(8) 0.0389(9) 0.0348(8) 0.0018(7) 0.0054(6) 0.0008(7)
O1 0.0559(9) 0.0514(10) 0.0722(10) 0.0045(8) 0.0027(8) -0.0141(8)
O2 0.0374(7) 0.0710(11) 0.0514(8) 0.0059(8) -0.0013(6) 0.0110(8)
O3 0.0476(8) 0.0687(12) 0.0539(8) 0.0279(8) 0.0025(7) -0.0030(8)
O4 0.0329(7) 0.0442(8) 0.0520(7) 0.0136(6) 0.0042(5) -0.0002(6)
O5 0.0393(8) 0.0682(11) 0.0658(10) 0.0284(9) 0.0150(7) 0.0040(7)

loop_
_atom_type_symbol
_atom_type_description
_atom_type_scat_dispersion_real
_atom_type_scat_dispersion_imag
_atom_type_scat_source
C C 0.0181 0.0091 'International Tables Vol C Tables 4.2.6.8 and 6.1.1.4'
H H 0.0000 0.0000 'International Tables Vol C Tables 4.2.6.8 and 6.1.1.4'
N N 0.0311 0.0180 'International Tables Vol C Tables 4.2.6.8 and 6.1.1.4'
O O 0.0492 0.0322 'International Tables Vol C Tables 4.2.6.8 and 6.1.1.4'

loop_
_geom_angle_atom_site_label_1
_geom_angle_atom_site_label_2
_geom_angle_atom_site_label_3
_geom_angle
N1 C1 C2 117.61(18)
O1 C1 C2 118.9(2)
O1 C1 N1 123.4(2)
C1 C2 H2 115.7
C3 C2 C1 122.02(18)
C3 C2 H2 115.7
O2 C2 C1 116.54(19)
O2 C2 H2 115.7
O2 C2 C3 59.22(16)
C2 C3 H3 118.0
C2 C3 C4 114.04(18)
C4 C3 H3 118.0
O2 C3 C2 59.84(15)
O2 C3 H3 118.0
O2 C3 C4 116.12(19)
C3 C4 H4 109.7
C3 C4 C5 110.29(16)
C5 C4 H4 109.7
O3 C4 C3 115.99(19)
O3 C4 H4 109.7
O3 C4 C5 101.24(17)
C4 C5 H5 107.8
C6 C5 C4 100.65(15)
C6 C5 H5 107.8
N1 C5 C4 111.88(16)
N1 C5 H5 107.8
N1 C5 C6 120.23(16)
C5 C6 H6 113.0
C5 C6 C7 100.85(16)
C7 C6 H6 113.0
O4 C6 C5 112.28(17)
O4 C6 H6 113.0
O4 C6 C7 103.60(15)
C6 C7 H7 111.1
O3 C7 C6 107.79(18)
O3 C7 H7 111.1
O5 C7 C6 104.80(17)
O5 C7 H7 111.1
O5 C7 O3 110.9(2)
C10 C8 C9 114.7(3)
O4 C8 C9 110.7(2)
O4 C8 C10 108.7(2)
O5 C8 C9 108.6(2)
O5 C8 C10 108.8(2)
O5 C8 O4 104.80(16)
C8 C9 H9A 109.5
C8 C9 H9B 109.5
C8 C9 H9C 109.5
H9A C9 H9B 109.5
H9A C9 H9C 109.5
H9B C9 H9C 109.5
C8 C10 H10A 109.5
C8 C10 H10B 109.5
C8 C10 H10C 109.5
H10A C10 H10B 109.5
H10A C10 H10C 109.5
H10B C10 H10C 109.5
H11A C11 H11B 107.6
C12 C11 H11A 108.7
C12 C11 H11B 108.7
N1 C11 H11A 108.7
N1 C11 H11B 108.7
N1 C11 C12 114.12(17)
C13 C12 C11 122.15(18)
C13 C12 C17 117.8(2)
C17 C12 C11 120.0(2)
C12 C13 H13 119.3
C14 C13 C12 121.5(2)
C14 C13 H13 119.3
C13 C14 H14 119.9
C15 C14 C13 120.2(3)
C15 C14 H14 119.9
C14 C15 H15 120.1
C14 C15 C16 119.8(3)
C16 C15 H15 120.1
C15 C16 H16 119.7
C15 C16 C17 120.6(3)
C17 C16 H16 119.7
C12 C17 H17 120.0
C16 C17 C12 120.1(3)
C16 C17 H17 120.0
C1 N1 C5 117.78(16)
C1 N1 C11 120.02(17)
C5 N1 C11 119.61(16)
C3 O2 C2 60.95(16)
C7 O3 C4 106.25(16)
C6 O4 C8 107.72(16)
C7 O5 C8 110.89(16)

loop_
_geom_bond_atom_site_label_1
_geom_bond_atom_site_label_2
_geom_bond_distance
C1 C2 1.506(3)
C1 N1 1.361(3)
C1 O1 1.223(3)
C2 H2 0.9800
C2 C3 1.464(3)
C2 O2 1.448(3)
C3 H3 0.9800
C3 C4 1.488(3)
C3 O2 1.438(3)
C4 H4 0.9800
C4 C5 1.524(2)
C4 O3 1.434(3)
C5 H5 0.9800
C5 C6 1.514(3)
C5 N1 1.453(2)
C6 H6 0.9800
C6 C7 1.546(3)
C6 O4 1.421(2)
C7 H7 0.9800
C7 O3 1.417(3)
C7 O5 1.397(3)
C8 C9 1.507(4)
C8 C10 1.495(4)
C8 O4 1.435(2)
C8 O5 1.419(3)
C9 H9A 0.9600
C9 H9B 0.9600
C9 H9C 0.9600
C10 H10A 0.9600
C10 H10B 0.9600
C10 H10C 0.9600
C11 H11A 0.9700
C11 H11B 0.9700
C11 C12 1.507(3)
C11 N1 1.464(2)
C12 C13 1.388(3)
C12 C17 1.392(3)
C13 H13 0.9300
C13 C14 1.379(4)
C14 H14 0.9300
C14 C15 1.362(4)
C15 H15 0.9300
C15 C16 1.374(5)
C16 H16 0.9300
C16 C17 1.391(5)
C17 H17 0.9300

loop_
_geom_torsion_atom_site_label_1
_geom_torsion_atom_site_label_2
_geom_torsion_atom_site_label_3
_geom_torsion_atom_site_label_4
_geom_torsion
C1 C2 C3 C4 3.4(3)
C1 C2 C3 O2 -103.9(2)
C1 C2 O2 C3 113.1(2)
C2 C1 N1 C5 13.5(3)
C2 C1 N1 C11 175.19(18)
C2 C3 C4 C5 -36.4(3)
C2 C3 C4 O3 -150.7(2)
C3 C4 C5 C6 -171.4(2)
C3 C4 C5 N1 59.7(2)
C3 C4 O3 C7 160.88(18)
C4 C3 O2 C2 -103.9(2)
C4 C5 C6 C7 35.45(19)
C4 C5 C6 O4 -74.27(19)
C4 C5 N1 C1 -48.4(2)
C4 C5 N1 C11 149.79(17)
C5 C4 O3 C7 41.5(2)
C5 C6 C7 O3 -11.8(2)
C5 C6 C7 O5 -129.96(19)
C5 C6 O4 C8 134.25(17)
C6 C5 N1 C1 -166.13(17)
C6 C5 N1 C11 32.1(2)
C6 C7 O3 C4 -18.7(2)
C6 C7 O5 C8 -4.1(3)
C7 C6 O4 C8 26.3(2)
C9 C8 O4 C6 87.7(3)
C9 C8 O5 C7 -98.2(3)
C10 C8 O4 C6 -145.5(2)
C10 C8 O5 C7 136.3(2)
C11 C12 C13 C14 179.7(2)
C11 C12 C17 C16 -179.6(3)
C12 C11 N1 C1 -102.7(2)
C12 C11 N1 C5 58.7(2)
C12 C13 C14 C15 -0.4(4)
C13 C12 C17 C16 -0.3(4)
C13 C14 C15 C16 0.3(5)
C14 C15 C16 C17 -0.1(6)
C15 C16 C17 C12 0.1(5)
C17 C12 C13 C14 0.4(4)
N1 C1 C2 C3 10.0(3)
N1 C1 C2 O2 -58.7(2)
N1 C5 C6 C7 158.71(17)
N1 C5 C6 O4 49.0(2)
N1 C11 C12 C13 31.8(3)
N1 C11 C12 C17 -148.9(2)
O1 C1 C2 C3 -167.6(2)
O1 C1 C2 O2 123.6(2)
O1 C1 N1 C5 -168.96(19)
O1 C1 N1 C11 -7.3(3)
O2 C2 C3 C4 107.4(2)
O2 C3 C4 C5 30.4(3)
O2 C3 C4 O3 -83.9(2)
O3 C4 C5 C6 -48.08(18)
O3 C4 C5 N1 -176.95(15)
O3 C7 O5 C8 -120.1(2)
O4 C6 C7 O3 104.50(18)
O4 C6 C7 O5 -13.6(2)
O4 C8 O5 C7 20.2(3)
O5 C7 O3 C4 95.4(2)
O5 C8 O4 C6 -29.3(2)
